data_7203221
loop_
_publ_author_name
'Pal Sharma, Raj'
'Bala, Ritu'
'Sharma, Rajni'
'Venugopalan, Paloth'

_publ_section_title
;
 &#x2018;Rings and rectangles&#x2019; mediated through weak
 interactions in ionic solids: Synthesis and packing analysis of
 [Co(NH3)6]Cl2SeCN and [Co(NH3)6]3Cl4(N3)5 in the crystalline state
;
_journal_issue 3
_journal_name_full CrystEngComm
_journal_page_first 215
_journal_paper_doi 10.1039/b516629b
_journal_volume 8
_journal_year 2006
_chemical_formula_sum 'C H18 Cl2 Co N7 Se'
_chemical_formula_weight 337.01
_chemical_melting_point 458
_chemical_name_common 'hexaamminecobalt(iii) dichloride selenocaynide'
_chemical_name_systematic
;
hexaamminecobalt(III) dichloride selenocaynide
;
_space_group_IT_number 12
_symmetry_cell_setting monoclinic
_symmetry_space_group_name_Hall '-C 2y'
_symmetry_space_group_name_H-M 'C 1 2/m 1'
_atom_sites_solution_hydrogens geom
_atom_sites_solution_primary direct
_atom_sites_solution_secondary difmap
_audit_creation_method 'Manual edit of SHELXL-97 cif'
_cell_angle_alpha 90.00
_cell_angle_beta 115.350(10)
_cell_angle_gamma 90.00
_cell_formula_units_Z 4
_cell_length_a 12.9480(10)
_cell_length_b 7.3340(10)
_cell_length_c 13.8490(10)
_cell_measurement_reflns_used 40
_cell_measurement_temperature 293(2)
_cell_measurement_theta_max 32.017
_cell_measurement_theta_min 10.479
_cell_volume 1188.5(2)
_computing_cell_refinement 'XSCANS (Siemens)'
_computing_data_collection 'XSCANS (Siemens)'
_computing_data_reduction 'XSCANS (Siemens)'
_computing_molecular_graphics 'XP (Siemens)'
_computing_publication_material SHELXL-97
_computing_structure_refinement 'SHELXL-97 (Sheldrick, 1997)'
_computing_structure_solution 'SHELXS-97 (Sheldrick, 1990)'
_diffrn_ambient_temperature 293(2)
_diffrn_measured_fraction_theta_full 0.992
_diffrn_measured_fraction_theta_max 0.992
_diffrn_measurement_device_type 'siemens P4'
_diffrn_measurement_method '2/q/\q scans'
_diffrn_radiation_monochromator graphite
_diffrn_radiation_source 'fine-focus sealed tube'
_diffrn_radiation_type MoK\a
_diffrn_radiation_wavelength 0.71073
_diffrn_reflns_av_R_equivalents 0.0195
_diffrn_reflns_av_sigmaI/netI 0.0243
_diffrn_reflns_limit_h_max 15
_diffrn_reflns_limit_h_min 0
_diffrn_reflns_limit_k_max 8
_diffrn_reflns_limit_k_min 0
_diffrn_reflns_limit_l_max 14
_diffrn_reflns_limit_l_min -16
_diffrn_reflns_number 1184
_diffrn_reflns_theta_full 24.99
_diffrn_reflns_theta_max 24.99
_diffrn_reflns_theta_min 1.63
_diffrn_standards_decay_% 0.0
_diffrn_standards_interval_count 97
_diffrn_standards_number 3
_exptl_absorpt_coefficient_mu 4.926
_exptl_absorpt_correction_T_max 0.754
_exptl_absorpt_correction_T_min 0.608
_exptl_absorpt_correction_type empirical
_exptl_crystal_colour red
_exptl_crystal_density_diffrn 1.884
_exptl_crystal_density_method 'not measured'
_exptl_crystal_description rectangular
_exptl_crystal_F_000 672
_exptl_crystal_size_max 0.26
_exptl_crystal_size_mid 0.21
_exptl_crystal_size_min 0.17
_refine_diff_density_max 0.717
_refine_diff_density_min -0.539
_refine_diff_density_rms 0.094
_refine_ls_extinction_coef 0.0061(4)
_refine_ls_extinction_expression Fc^*^=kFc[1+0.001xFc^2^\l^3^/sin(2\q)]^-1/4^
_refine_ls_extinction_method SHELXL
_refine_ls_goodness_of_fit_ref 1.117
_refine_ls_hydrogen_treatment mixed
_refine_ls_matrix_type full
_refine_ls_number_parameters 72
_refine_ls_number_reflns 1128
_refine_ls_number_restraints 0
_refine_ls_restrained_S_all 1.117
_refine_ls_R_factor_all 0.0350
_refine_ls_R_factor_gt 0.0328
_refine_ls_shift/su_max 0.002
_refine_ls_shift/su_mean 0.000
_refine_ls_structure_factor_coef Fsqd
_refine_ls_weighting_details
;
calc w=1/[\s^2^(Fo^2^)+(0.0152P)^2^+9.4033P] where P=(Fo^2^+2Fc^2^)/3
;
_refine_ls_weighting_scheme calc
_refine_ls_wR_factor_gt 0.0771
_refine_ls_wR_factor_ref 0.0785
_reflns_number_gt 1059
_reflns_number_total 1128
_reflns_threshold_expression >2sigma(I)
_cod_data_source_file b516629b.txt
_cod_data_source_block absrp6
_cod_original_sg_symbol_H-M C2/m
_cod_database_code 7203221

loop_
_symmetry_equiv_pos_as_xyz
'x, y, z'
'-x, y, -z'
'x+1/2, y+1/2, z'
'-x+1/2, y+1/2, -z'
'-x, -y, -z'
'x, -y, z'
'-x+1/2, -y+1/2, -z'
'x+1/2, -y+1/2, z'

loop_
_atom_site_label
_atom_site_type_symbol
_atom_site_fract_x
_atom_site_fract_y
_atom_site_fract_z
_atom_site_U_iso_or_equiv
_atom_site_adp_type
_atom_site_occupancy
_atom_site_symmetry_multiplicity
_atom_site_calc_flag
_atom_site_refinement_flags
_atom_site_disorder_assembly
_atom_site_disorder_group
Se1 Se 0.63265(6) 0.0000 0.19456(5) 0.0385(2) Uani 1 2 d S . .
Co1 Co 0.0000 0.0000 0.0000 0.0200(3) Uani 1 4 d S . .
Co2 Co 0.5000 0.0000 0.5000 0.0206(3) Uani 1 4 d S . .
Cl1 Cl 0.34919(12) 0.0000 0.16807(11) 0.0331(4) Uani 1 2 d S . .
Cl2 Cl 0.35899(14) 0.5000 0.56629(14) 0.0424(4) Uani 1 2 d S . .
N1 N 0.8612(5) 0.0000 0.1937(5) 0.0525(16) Uani 1 2 d S . .
N2 N 0.1052(3) 0.1865(5) -0.0069(3) 0.0298(8) Uani 1 1 d . . .
H2A H 0.1763 0.1587 0.0390 0.045 Uiso 1 1 calc R . .
H2B H 0.0863 0.2946 0.0100 0.045 Uiso 1 1 calc R . .
H2C H 0.1008 0.1908 -0.0728 0.045 Uiso 1 1 calc R . .
N3 N -0.0804(4) 0.0000 -0.1573(4) 0.0313(11) Uani 1 2 d S . .
H3A H -0.0295 0.0000 -0.1847 0.047 Uiso 1 2 d SR . .
H3B H -0.1240 0.0991 -0.1791 0.047 Uiso 1 1 d R . .
N4 N 0.3997(6) 0.1853(8) 0.4071(3) 0.105(3) Uani 1 1 d . . .
H4A H 0.3874 0.1627 0.3399 0.158 Uiso 1 1 calc R . .
H4B H 0.4322 0.2943 0.4266 0.158 Uiso 1 1 calc R . .
H4C H 0.3335 0.1838 0.4123 0.158 Uiso 1 1 calc R . .
N5 N 0.5804(5) 0.0000 0.4113(5) 0.116(5) Uani 1 2 d S . .
H5A H 0.6553 0.0000 0.4524 0.175 Uiso 1 2 d SR . .
H5B H 0.5615 -0.0991 0.3703 0.175 Uiso 1 1 d R . .
C1 C 0.7736(6) 0.0000 0.1956(5) 0.0360(14) Uani 1 2 d S . .

loop_
_atom_site_aniso_label
_atom_site_aniso_U_11
_atom_site_aniso_U_22
_atom_site_aniso_U_33
_atom_site_aniso_U_23
_atom_site_aniso_U_13
_atom_site_aniso_U_12
Se1 0.0468(4) 0.0386(4) 0.0410(4) 0.000 0.0292(3) 0.000
Co1 0.0182(5) 0.0226(5) 0.0205(5) 0.000 0.0095(4) 0.000
Co2 0.0208(5) 0.0233(5) 0.0187(5) 0.000 0.0095(4) 0.000
Cl1 0.0277(7) 0.0410(8) 0.0280(7) 0.000 0.0094(6) 0.000
Cl2 0.0378(9) 0.0425(9) 0.0488(9) 0.000 0.0204(7) 0.000
N1 0.049(4) 0.062(4) 0.058(4) 0.000 0.034(3) 0.000
N2 0.0267(16) 0.0303(19) 0.0348(17) 0.0011(15) 0.0153(14) -0.0019(15)
N3 0.029(3) 0.038(3) 0.026(2) 0.000 0.011(2) 0.000
N4 0.167(6) 0.079(4) 0.028(2) -0.001(2) 0.002(3) 0.087(4)
N5 0.031(3) 0.298(15) 0.027(3) 0.000 0.019(3) 0.000
C1 0.049(4) 0.034(3) 0.029(3) 0.000 0.020(3) 0.000

loop_
_atom_type_symbol
_atom_type_description
_atom_type_scat_dispersion_real
_atom_type_scat_dispersion_imag
_atom_type_scat_source
C C 0.0033 0.0016 'International Tables Vol C Tables 4.2.6.8 and 6.1.1.4'
H H 0.0000 0.0000 'International Tables Vol C Tables 4.2.6.8 and 6.1.1.4'
N N 0.0061 0.0033 'International Tables Vol C Tables 4.2.6.8 and 6.1.1.4'
Cl Cl 0.1484 0.1585 'International Tables Vol C Tables 4.2.6.8 and 6.1.1.4'
Co Co 0.3494 0.9721 'International Tables Vol C Tables 4.2.6.8 and 6.1.1.4'
Se Se -0.0929 2.2259 'International Tables Vol C Tables 4.2.6.8 and 6.1.1.4'

loop_
_geom_angle_atom_site_label_1
_geom_angle_atom_site_label_2
_geom_angle_atom_site_label_3
_geom_angle
_geom_angle_site_symmetry_1
_geom_angle_site_symmetry_3
_geom_angle_publ_flag
N2 Co1 N2 88.4(2) . 6 ?
N2 Co1 N2 180.0(2) . 5 ?
N2 Co1 N2 91.6(2) 6 5 ?
N2 Co1 N2 91.6(2) . 2 ?
N2 Co1 N2 180.00(18) 6 2 ?
N2 Co1 N2 88.4(2) 5 2 ?
N2 Co1 N3 89.73(14) . . ?
N2 Co1 N3 89.73(14) 6 . ?
N2 Co1 N3 90.27(14) 5 . ?
N2 Co1 N3 90.27(14) 2 . ?
N2 Co1 N3 90.27(14) . 5 ?
N2 Co1 N3 90.28(14) 6 5 ?
N2 Co1 N3 89.73(14) 5 5 ?
N2 Co1 N3 89.72(14) 2 5 ?
N3 Co1 N3 180.00(14) . 5 ?
N5 Co2 N5 180.000(1) . 5_656 ?
N5 Co2 N4 91.8(2) . 2_656 ?
N5 Co2 N4 88.2(2) 5_656 2_656 ?
N5 Co2 N4 88.2(2) . 6 ?
N5 Co2 N4 91.8(2) 5_656 6 ?
N4 Co2 N4 180.0(2) 2_656 6 ?
N5 Co2 N4 91.8(2) . 5_656 ?
N5 Co2 N4 88.2(2) 5_656 5_656 ?
N4 Co2 N4 89.0(4) 2_656 5_656 ?
N4 Co2 N4 91.0(4) 6 5_656 ?
N5 Co2 N4 88.2(2) . . ?
N5 Co2 N4 91.8(2) 5_656 . ?
N4 Co2 N4 91.0(4) 2_656 . ?
N4 Co2 N4 89.0(4) 6 . ?
N4 Co2 N4 180.0(2) 5_656 . ?
N1 C1 Se1 178.4(6) . . ?

loop_
_geom_bond_atom_site_label_1
_geom_bond_atom_site_label_2
_geom_bond_distance
_geom_bond_site_symmetry_2
_geom_bond_publ_flag
Se1 C1 1.819(7) . ?
Co1 N2 1.961(3) . ?
Co1 N2 1.961(3) 6 ?
Co1 N2 1.961(3) 5 ?
Co1 N2 1.961(3) 2 ?
Co1 N3 1.972(5) . ?
Co1 N3 1.972(5) 5 ?
Co2 N5 1.920(6) . ?
Co2 N5 1.920(6) 5_656 ?
Co2 N4 1.938(4) 2_656 ?
Co2 N4 1.938(4) 6 ?
Co2 N4 1.938(4) 5_656 ?
Co2 N4 1.938(4) . ?
N1 C1 1.146(9) . ?
